data_1550481
loop_
_publ_author_name
'Bourichi, Selma'
'Kandri Rodi, Youssef'
'H\"okelek, Tuncer'
'Chakroune, Said'
'Ouzidan, Younes'
'Capet, Fr\'ed\'eric'

_publ_section_title
;
 6-Bromo-2-(4-chlorophenyl)-3-[(1-octyl-1<i>H</i>-1,2,3-triazol-4-yl)methyl]-3<i>H</i>-imidazo[4,5-<i>b</i>]pyridine
;
_journal_coeditor_code HB4278
_journal_issue 1
_journal_name_full IUCrData
_journal_page_first x190053
_journal_paper_doi 10.1107/S2414314619000531
_journal_volume 4
_journal_year 2019
_chemical_formula_iupac 'C23 H26 Br Cl N6'
_chemical_formula_moiety 'C23 H26 Br Cl N6'
_chemical_formula_sum 'C23 H26 Br Cl N6'
_chemical_formula_weight 501.86
_chemical_name_systematic
6-Bromo-2-(4-chlorophenyl)-3-[(1-octyl-1<i>H</i>-1,2,3-triazol-4-yl)methyl]-3<i>H</i>-imidazo[4,5-<i>b</i>]pyridine
_space_group_crystal_system monoclinic
_space_group_IT_number 14
_space_group_name_Hall '-P 2yn'
_space_group_name_H-M_alt 'P 1 21/n 1'
_symmetry_space_group_name_Hall '-P 2yn'
_symmetry_space_group_name_H-M 'P 1 21/n 1'
_atom_sites_solution_hydrogens geom
_atom_sites_solution_primary dual
_audit_creation_method
;
Olex2 1.2
(compiled 2017.01.04 svn.r3372 for OlexSys, GUI svn.r5292)
;
_cell_angle_alpha 90
_cell_angle_beta 90.551(12)
_cell_angle_gamma 90
_cell_formula_units_Z 4
_cell_length_a 16.252(3)
_cell_length_b 5.3787(9)
_cell_length_c 27.109(4)
_cell_measurement_reflns_used 2998
_cell_measurement_temperature 296(2)
_cell_measurement_theta_max 17.92
_cell_measurement_theta_min 2.51
_cell_volume 2369.6(7)
_computing_cell_refinement
;
<i>SAINT</i> (Bruker, 2015)
;
_computing_data_collection
;
<i>APEX2</i> (Bruker, 2015)
;
_computing_data_reduction
;
<i>SAINT</i> (Bruker, 2015)
;
_computing_molecular_graphics
;
<i>ORTEP-3 for Windows</i> (Farrugia, 2012)
;
_computing_publication_material
;
WinGX publication routines (Farrugia, 2012) and PLATON (Spek,
2015)
;
_computing_structure_refinement
;
<i>SHELXL2018/1</i> (Sheldrick, 2015<i>b</i>)
;
_computing_structure_solution
;
<i>SHELXT</i> (Sheldrick, 2015<i>a</i>)
;
_diffrn_ambient_temperature 296.15
_diffrn_measured_fraction_theta_full 1.000
_diffrn_measured_fraction_theta_max 0.993
_diffrn_measurement_device_type 'Bruker APEXII CCD'
_diffrn_measurement_method '\f and \w scans'
_diffrn_radiation_type MoK\a
_diffrn_radiation_wavelength 0.71073
_diffrn_reflns_av_R_equivalents 0.0743
_diffrn_reflns_av_unetI/netI 0.0644
_diffrn_reflns_limit_h_max 19
_diffrn_reflns_limit_h_min -19
_diffrn_reflns_limit_k_max 6
_diffrn_reflns_limit_k_min -6
_diffrn_reflns_limit_l_max 31
_diffrn_reflns_limit_l_min -32
_diffrn_reflns_number 26673
_diffrn_reflns_theta_full 25.242
_diffrn_reflns_theta_max 25.415
_diffrn_reflns_theta_min 1.455
_diffrn_standards_number 0
_exptl_absorpt_coefficient_mu 1.870
_exptl_absorpt_correction_T_max 0.7452
_exptl_absorpt_correction_T_min 0.6623
_exptl_absorpt_correction_type multi-scan
_exptl_absorpt_process_details
;
(SADABS; Bruker, 2016)
;
_exptl_crystal_colour colourless
_exptl_crystal_density_diffrn 1.407
_exptl_crystal_description needle
_exptl_crystal_F_000 1032
_exptl_crystal_size_max 0.26
_exptl_crystal_size_mid 0.06
_exptl_crystal_size_min 0.04
_refine_diff_density_max 0.260
_refine_diff_density_min -0.266
_refine_ls_extinction_method none
_refine_ls_goodness_of_fit_ref 1.007
_refine_ls_hydrogen_treatment constr
_refine_ls_matrix_type full
_refine_ls_number_parameters 281
_refine_ls_number_reflns 4359
_refine_ls_number_restraints 0
_refine_ls_restrained_S_all 1.007
_refine_ls_R_factor_all 0.1309
_refine_ls_R_factor_gt 0.0534
_refine_ls_shift/su_max 0.000
_refine_ls_shift/su_mean 0.000
_refine_ls_structure_factor_coef Fsqd
_refine_ls_weighting_details 'w=1/[\s^2^(Fo^2^)+(0.0335P)^2^+3.1135P] where P=(Fo^2^+2Fc^2^)/3'
_refine_ls_weighting_scheme calc
_refine_ls_wR_factor_gt 0.1008
_refine_ls_wR_factor_ref 0.1243
_reflns_number_gt 2265
_reflns_number_total 4359
_reflns_threshold_expression 'I > 2\s(I)'
_cod_data_source_file hb4278sup1.cif
_cod_data_source_block I
_cod_database_code 1550481
_shelx_space_group_comment
;
The symmetry employed for this shelxl refinement is uniquely defined
by the following loop, which should always be used as a source of
symmetry information in preference to the above space-group names.
They are only intended as comments.
;

loop_
_space_group_symop_operation_xyz
'x, y, z'
'-x+1/2, y+1/2, -z+1/2'
'-x, -y, -z'
'x-1/2, -y-1/2, z-1/2'

loop_
_atom_site_type_symbol
_atom_site_label
_atom_site_fract_x
_atom_site_fract_y
_atom_site_fract_z
_atom_site_U_iso_or_equiv
_atom_site_adp_type
_atom_site_calc_flag
_atom_site_occupancy
Br Br1 0.91417(3) 1.26424(11) 0.49714(2) 0.0850(2) Uani d 1
Cl Cl1 0.37541(9) -0.1921(3) 0.58798(6) 0.1026(5) Uani d 1
N N1 0.6829(2) 0.5770(8) 0.53176(13) 0.0591(10) Uani d 1
N N2 0.7471(2) 0.4450(7) 0.60069(12) 0.0515(9) Uani d 1
N N3 0.8640(2) 0.7240(8) 0.59990(14) 0.0648(11) Uani d 1
N N4 0.6885(2) 0.6629(6) 0.69399(14) 0.0567(10) Uani d 1
N N5 0.6355(3) 0.6816(7) 0.73019(15) 0.0600(11) Uani d 1
N N6 0.6209(2) 0.4516(7) 0.74655(13) 0.0529(10) Uani d 1
C C1 0.6048(3) 0.0529(9) 0.60623(17) 0.0641(14) Uani d 1
H H1 0.6513 0.0047 0.6240 0.077 Uiso calc 1
C C2 0.5331(3) -0.0841(10) 0.61021(18) 0.0729(15) Uani d 1
H H2 0.5316 -0.2218 0.6309 0.087 Uiso calc 1
C C3 0.4649(3) -0.0182(10) 0.58390(19) 0.0642(14) Uani d 1
C C4 0.4666(3) 0.1848(11) 0.5548(2) 0.0860(18) Uani d 1
H H4 0.4200 0.2305 0.5368 0.103 Uiso calc 1
C C5 0.5372(3) 0.3244(10) 0.55179(19) 0.0777(17) Uani d 1
H H5 0.5371 0.4675 0.5325 0.093 Uiso calc 1
C C6 0.6082(3) 0.2576(9) 0.57660(15) 0.0511(11) Uani d 1
C C7 0.6790(3) 0.4233(8) 0.56938(16) 0.0503(11) Uani d 1
C C8 0.7946(3) 0.6337(9) 0.58096(16) 0.0518(12) Uani d 1
C C9 0.7545(3) 0.7123(9) 0.53840(16) 0.0535(12) Uani d 1
C C10 0.7887(3) 0.9040(9) 0.51141(17) 0.0608(13) Uani d 1
H H10 0.7645 0.9638 0.4825 0.073 Uiso calc 1
C C11 0.8606(3) 0.9999(9) 0.53016(18) 0.0582(13) Uani d 1
C C12 0.8965(3) 0.9066(11) 0.57280(19) 0.0682(14) Uani d 1
H H12 0.9463 0.9750 0.5833 0.082 Uiso calc 1
C C13 0.7649(3) 0.3372(9) 0.64894(16) 0.0588(13) Uani d 1
H H13A 0.8202 0.3842 0.6591 0.071 Uiso calc 1
H H13B 0.7632 0.1574 0.6464 0.071 Uiso calc 1
C C14 0.7059(3) 0.4188(8) 0.68720(15) 0.0447(11) Uani d 1
C C15 0.6636(3) 0.2859(9) 0.72059(17) 0.0580(12) Uani d 1
H H15 0.6641 0.1143 0.7247 0.070 Uiso calc 1
C C16 0.5635(3) 0.4089(10) 0.78608(18) 0.0769(16) Uani d 1
H H16A 0.5462 0.5681 0.7992 0.092 Uiso calc 1
H H16B 0.5915 0.3194 0.8124 0.092 Uiso calc 1
C C17 0.4894(4) 0.2660(13) 0.7708(2) 0.105(2) Uani d 1
H H17A 0.5068 0.1010 0.7609 0.126 Uiso calc 1
H H17B 0.4544 0.2469 0.7993 0.126 Uiso calc 1
C C18 0.4402(3) 0.3708(12) 0.7310(2) 0.0955(19) Uani d 1
H H18A 0.4732 0.3734 0.7014 0.115 Uiso calc 1
H H18B 0.4273 0.5418 0.7393 0.115 Uiso calc 1
C C19 0.3599(4) 0.2355(13) 0.7193(2) 0.112(2) Uani d 1
H H19A 0.3726 0.0667 0.7093 0.134 Uiso calc 1
H H19B 0.3276 0.2261 0.7491 0.134 Uiso calc 1
C C20 0.3094(4) 0.3534(13) 0.6802(2) 0.103(2) Uani d 1
H H20A 0.3408 0.3505 0.6499 0.124 Uiso calc 1
H H20B 0.3017 0.5265 0.6890 0.124 Uiso calc 1
C C21 0.2271(4) 0.2445(13) 0.6694(2) 0.105(2) Uani d 1
H H21A 0.2340 0.0706 0.6609 0.126 Uiso calc 1
H H21B 0.1944 0.2518 0.6991 0.126 Uiso calc 1
C C22 0.1813(4) 0.3678(15) 0.6293(3) 0.123(2) Uani d 1
H H22A 0.2136 0.3574 0.5994 0.148 Uiso calc 1
H H22B 0.1756 0.5425 0.6374 0.148 Uiso calc 1
C C23 0.0973(4) 0.2647(16) 0.6184(3) 0.152(3) Uani d 1
H H23A 0.0753 0.3414 0.5892 0.227 Uiso calc 1
H H23B 0.0617 0.2984 0.6457 0.227 Uiso calc 1
H H23C 0.1011 0.0883 0.6135 0.227 Uiso calc 1

loop_
_atom_site_aniso_label
_atom_site_aniso_U_11
_atom_site_aniso_U_22
_atom_site_aniso_U_33
_atom_site_aniso_U_12
_atom_site_aniso_U_13
_atom_site_aniso_U_23
Br1 0.0782(4) 0.0744(4) 0.1029(4) -0.0149(3) 0.0270(3) -0.0023(4)
Cl1 0.0844(11) 0.0859(12) 0.1374(14) -0.0342(9) -0.0044(9) 0.0181(10)
N1 0.054(3) 0.069(3) 0.054(2) -0.006(2) -0.0109(19) 0.008(2)
N2 0.046(2) 0.062(3) 0.047(2) -0.001(2) -0.0078(19) -0.002(2)
N3 0.049(2) 0.084(3) 0.062(3) -0.010(2) -0.003(2) -0.012(2)
N4 0.073(3) 0.033(2) 0.064(3) 0.0015(19) -0.002(2) 0.0066(19)
N5 0.082(3) 0.031(2) 0.067(3) 0.006(2) -0.003(2) 0.0022(19)
N6 0.072(3) 0.040(2) 0.047(2) -0.001(2) -0.003(2) 0.004(2)
C1 0.072(4) 0.054(3) 0.066(3) -0.002(3) -0.019(3) 0.002(3)
C2 0.086(4) 0.056(3) 0.076(4) -0.015(3) -0.010(3) 0.016(3)
C3 0.060(3) 0.060(3) 0.073(3) -0.015(3) -0.005(3) 0.001(3)
C4 0.066(4) 0.087(5) 0.105(4) -0.018(3) -0.029(3) 0.037(4)
C5 0.058(3) 0.076(4) 0.099(4) -0.018(3) -0.029(3) 0.040(3)
C6 0.054(3) 0.052(3) 0.047(3) -0.003(3) -0.002(2) 0.004(3)
C7 0.048(3) 0.049(3) 0.053(3) 0.000(2) -0.004(2) -0.003(3)
C8 0.049(3) 0.062(3) 0.045(3) 0.004(3) 0.001(2) -0.012(2)
C9 0.046(3) 0.060(3) 0.054(3) -0.006(3) 0.004(2) -0.003(3)
C10 0.057(3) 0.072(4) 0.053(3) -0.003(3) 0.007(2) -0.005(3)
C11 0.052(3) 0.061(3) 0.062(3) -0.008(3) 0.019(3) -0.009(3)
C12 0.052(3) 0.086(4) 0.067(4) -0.014(3) 0.007(3) -0.015(3)
C13 0.058(3) 0.057(3) 0.062(3) 0.005(2) -0.017(2) 0.003(3)
C14 0.048(3) 0.039(3) 0.047(3) 0.004(2) -0.018(2) 0.002(2)
C15 0.086(4) 0.032(3) 0.055(3) -0.002(3) -0.007(3) 0.004(3)
C16 0.097(4) 0.074(4) 0.060(3) 0.001(3) 0.011(3) 0.006(3)
C17 0.106(5) 0.117(6) 0.091(4) -0.025(5) 0.019(4) 0.021(4)
C18 0.075(4) 0.097(5) 0.115(5) 0.000(4) 0.010(4) 0.023(4)
C19 0.100(5) 0.126(6) 0.110(5) -0.035(5) 0.008(4) 0.008(5)
C20 0.097(5) 0.110(5) 0.103(5) -0.021(4) 0.004(4) 0.003(4)
C21 0.096(5) 0.120(6) 0.100(5) -0.027(5) 0.001(4) 0.004(4)
C22 0.115(6) 0.135(6) 0.120(6) -0.029(5) -0.005(5) 0.008(5)
C23 0.121(6) 0.190(9) 0.143(6) -0.060(6) -0.017(5) 0.012(6)

loop_
_atom_type_symbol
_atom_type_description
_atom_type_scat_dispersion_real
_atom_type_scat_dispersion_imag
_atom_type_scat_source
C C 0.0033 0.0016 'International Tables Vol C Tables 4.2.6.8 and 6.1.1.4'
H H 0.0000 0.0000 'International Tables Vol C Tables 4.2.6.8 and 6.1.1.4'
Br Br -0.2901 2.4595 'International Tables Vol C Tables 4.2.6.8 and 6.1.1.4'
Cl Cl 0.1484 0.1585 'International Tables Vol C Tables 4.2.6.8 and 6.1.1.4'
N N 0.0061 0.0033 'International Tables Vol C Tables 4.2.6.8 and 6.1.1.4'

loop_
_geom_angle_atom_site_label_1
_geom_angle_atom_site_label_2
_geom_angle_atom_site_label_3
_geom_angle
C7 N1 C9 106.0(4)
C7 N2 C13 131.5(4)
C8 N2 C7 105.6(4)
C8 N2 C13 122.1(4)
C8 N3 C12 113.2(4)
N5 N4 C14 108.3(4)
N4 N5 N6 107.2(3)
N5 N6 C16 120.7(4)
C15 N6 N5 110.4(4)
C15 N6 C16 128.9(4)
C6 C1 H1 119.5
C6 C1 C2 121.0(5)
C2 C1 H1 119.5
C1 C2 H2 119.9
C3 C2 C1 120.2(5)
C3 C2 H2 119.9
C2 C3 Cl1 120.4(4)
C4 C3 Cl1 119.8(4)
C4 C3 C2 119.8(5)
C3 C4 C5 120.0(5)
C3 C4 H4 120.0
C5 C4 H4 120.0
C6 C5 H5 119.2
C4 C5 C6 121.6(5)
C4 C5 H5 119.2
C1 C6 C7 127.2(4)
C1 C6 C5 117.3(4)
C5 C6 C7 115.5(4)
N2 C7 C6 126.0(4)
N1 C7 N2 112.1(4)
N1 C7 C6 121.9(4)
N2 C8 C9 106.6(4)
N3 C8 N2 126.4(4)
N3 C8 C9 127.0(5)
N1 C9 C8 109.7(4)
N1 C9 C10 131.7(4)
C10 C9 C8 118.6(4)
C9 C10 H10 122.3
C11 C10 C9 115.4(4)
C11 C10 H10 122.3
C10 C11 Br1 120.0(4)
C10 C11 C12 121.6(5)
C12 C11 Br1 118.3(4)
N3 C12 C11 124.0(5)
N3 C12 H12 118.0
C11 C12 H12 118.0
N2 C13 C14 112.6(4)
N2 C13 H13A 109.1
N2 C13 H13B 109.1
C14 C13 H13A 109.1
C14 C13 H13B 109.1
H13A C13 H13B 107.8
N4 C14 C13 121.2(4)
C15 C14 N4 108.3(4)
C15 C14 C13 130.5(4)
N6 C15 C14 105.8(4)
N6 C15 H15 127.1
C14 C15 H15 127.1
N6 C16 H16A 108.8
N6 C16 H16B 108.8
N6 C16 C17 113.7(4)
H16A C16 H16B 107.7
C17 C16 H16A 108.8
C17 C16 H16B 108.8
C16 C17 H17A 108.2
C16 C17 H17B 108.2
C18 C17 C16 116.6(5)
C18 C17 H17A 108.2
C18 C17 H17B 108.2
H17A C17 H17B 107.3
H18A C18 H18B 107.4
C17 C18 H18A 108.4
C17 C18 H18B 108.4
C17 C18 C19 115.7(6)
C19 C18 H18A 108.4
C19 C18 H18B 108.4
C18 C19 H19A 108.7
C18 C19 H19B 108.7
C20 C19 C18 114.4(6)
C20 C19 H19A 108.7
C20 C19 H19B 108.7
H19A C19 H19B 107.6
H20A C20 H20B 107.2
C21 C20 H20A 107.9
C21 C20 H20B 107.9
C19 C20 H20A 107.9
C19 C20 H20B 107.9
C19 C20 C21 117.7(6)
C20 C21 H21A 108.6
C20 C21 H21B 108.6
H21A C21 H21B 107.6
C22 C21 C20 114.6(6)
C22 C21 H21A 108.6
C22 C21 H21B 108.6
C21 C22 H22A 108.4
C21 C22 H22B 108.4
C21 C22 C23 115.5(6)
H22A C22 H22B 107.5
C23 C22 H22A 108.4
C23 C22 H22B 108.4
C22 C23 H23A 109.5
C22 C23 H23B 109.5
C22 C23 H23C 109.5
H23A C23 H23B 109.5
H23A C23 H23C 109.5
H23B C23 H23C 109.5

loop_
_geom_bond_atom_site_label_1
_geom_bond_atom_site_label_2
_geom_bond_distance
Br1 C11 1.896(5)
Cl1 C3 1.733(5)
N1 C7 1.315(5)
N1 C9 1.382(5)
N2 C7 1.394(5)
N2 C8 1.385(5)
N2 C13 1.457(5)
N3 C8 1.327(5)
N3 C12 1.338(6)
N4 N5 1.317(5)
N4 C14 1.356(5)
N6 N5 1.336(5)
N6 C15 1.334(5)
N6 C16 1.446(6)
C1 H1 0.9300
C1 C2 1.383(6)
C2 H2 0.9300
C3 C2 1.361(6)
C3 C4 1.347(6)
C4 H4 0.9300
C5 H5 0.9300
C5 C4 1.375(6)
C6 C1 1.365(6)
C6 C5 1.378(6)
C7 C6 1.469(6)
C8 C9 1.386(6)
C9 C10 1.384(6)
C10 H10 0.9300
C11 C10 1.371(6)
C11 C12 1.384(6)
C12 H12 0.9300
C13 H13A 0.9700
C13 H13B 0.9700
C14 C15 1.347(6)
C14 C13 1.486(6)
C15 H15 0.9300
C16 H16A 0.9700
C16 H16B 0.9700
C16 C17 1.485(7)
C17 H17A 0.9700
C17 H17B 0.9700
C18 H18A 0.9700
C18 H18B 0.9700
C18 C17 1.450(7)
C18 C19 1.525(8)
C19 H19A 0.9700
C19 H19B 0.9700
C20 H20A 0.9700
C20 H20B 0.9700
C20 C21 1.488(8)
C20 C19 1.477(8)
C21 H21A 0.9700
C21 H21B 0.9700
C21 C22 1.471(8)
C22 H22A 0.9700
C22 H22B 0.9700
C22 C23 1.499(8)
C23 H23A 0.9600
C23 H23B 0.9600
C23 H23C 0.9600

loop_
_geom_hbond_atom_site_label_D
_geom_hbond_atom_site_label_H
_geom_hbond_atom_site_label_A
_geom_hbond_site_symmetry_A
_geom_hbond_distance_DH
_geom_hbond_distance_HA
_geom_hbond_distance_DA
_geom_hbond_angle_DHA
_geom_hbond_publ_flag
C15 H15 N4 1_545 0.93 2.60 3.452(6) 153 yes
C15 H15 N5 1_545 0.93 2.38 3.293(6) 168 yes
C16 H16B N3 2_646 0.97 2.53 3.444(6) 157 yes

loop_
_geom_torsion_atom_site_label_1
_geom_torsion_atom_site_label_2
_geom_torsion_atom_site_label_3
_geom_torsion_atom_site_label_4
_geom_torsion
C14 N4 N5 N6 1.1(5)
N4 N5 N6 C15 -0.7(5)
N4 N5 N6 C16 -178.9(4)
C6 C1 C2 C3 0.9(8)
C1 C2 C3 C4 -1.6(8)
C1 C2 C3 Cl1 179.0(4)
C2 C3 C4 C5 0.0(9)
Cl1 C3 C4 C5 179.5(4)
C3 C4 C5 C6 2.3(9)
C2 C1 C6 C5 1.3(7)
C2 C1 C6 C7 178.8(4)
C4 C5 C6 C1 -2.9(8)
C4 C5 C6 C7 179.3(5)
C9 N1 C7 N2 -1.8(5)
C9 N1 C7 C6 176.4(4)
C8 N2 C7 N1 2.1(5)
C13 N2 C7 N1 171.8(4)
C8 N2 C7 C6 -176.0(4)
C13 N2 C7 C6 -6.3(7)
C1 C6 C7 N1 163.1(5)
C5 C6 C7 N1 -19.4(6)
C1 C6 C7 N2 -19.0(7)
C5 C6 C7 N2 158.5(4)
C12 N3 C8 N2 -179.9(4)
C12 N3 C8 C9 -1.4(7)
C7 N2 C8 N3 177.3(4)
C13 N2 C8 N3 6.4(7)
C7 N2 C8 C9 -1.5(5)
C13 N2 C8 C9 -172.4(4)
C7 N1 C9 C10 -177.8(5)
C7 N1 C9 C8 0.8(5)
N3 C8 C9 N1 -178.3(4)
N2 C8 C9 N1 0.5(5)
N3 C8 C9 C10 0.5(7)
N2 C8 C9 C10 179.2(4)
N1 C9 C10 C11 178.2(5)
C8 C9 C10 C11 -0.2(6)
C9 C10 C11 C12 1.0(7)
C9 C10 C11 Br1 -179.8(3)
C8 N3 C12 C11 2.1(7)
C10 C11 C12 N3 -2.1(8)
Br1 C11 C12 N3 178.7(4)
C8 N2 C13 C14 105.9(5)
C7 N2 C13 C14 -62.4(6)
N5 N4 C14 C15 -1.1(5)
N5 N4 C14 C13 -179.4(4)
N2 C13 C14 C15 131.6(5)
N2 C13 C14 N4 -50.5(5)
N5 N6 C15 C14 0.1(5)
C16 N6 C15 C14 178.0(4)
N4 C14 C15 N6 0.6(5)
C13 C14 C15 N6 178.7(4)
C15 N6 C16 C17 -63.3(7)
N5 N6 C16 C17 114.5(5)
N6 C16 C17 C18 -57.7(7)
C16 C17 C18 C19 -174.1(5)
C17 C18 C19 C20 177.3(6)
C18 C19 C20 C21 -175.2(6)
C19 C20 C21 C22 -178.6(6)
C20 C21 C22 C23 -178.7(6)

_cod_database_fobs_code 1550481
